data_2022229
loop_
_publ_author_name
'Rodr\'iguez, Diego'
'Guerrero, Sergio Andr\'es'
'Palma, Alirio'
'Cobo, Justo'
'Glidewell, Christopher'

_publ_section_title
;
 4-Styrylquinolines from cyclocondensation reactions between
 (2-aminophenyl)chalcones and 1,3-diketones: crystal structures and
 regiochemistry
;
_journal_coeditor_code SK3755
_journal_issue 9
_journal_name_full 'Acta Crystallographica Section C'
_journal_page_first
;
;
_journal_paper_doi 10.1107/S2053229620010803
_journal_volume 76
_journal_year 2020
_chemical_formula_iupac 'C21 H18 Br N O2'
_chemical_formula_moiety 'C21 H18 Br N O2'
_chemical_formula_sum 'C21 H18 Br N O2'
_chemical_formula_weight 396.26
_chemical_name_common
;
Ethyl (<i>E</i>)-4-(4-bromostyryl)-2-methylquinoline-3-carboxylate
;
_chemical_name_systematic
;
Ethyl (<i>E</i>)-4-[2-(4-bromophenyl)ethenyl]-2-methylquinoline-3-carboxylate
;
_space_group_crystal_system monoclinic
_space_group_IT_number 14
_space_group_name_Hall '-P 2yn'
_space_group_name_H-M_alt 'P 1 21/n 1'
_atom_sites_solution_hydrogens geom
_atom_sites_solution_primary difmap
_audit_creation_method SHELXL-2014
_cell_angle_alpha 90
_cell_angle_beta 90.939(2)
_cell_angle_gamma 90
_cell_formula_units_Z 4
_cell_length_a 9.5709(6)
_cell_length_b 10.6119(7)
_cell_length_c 18.2074(10)
_cell_measurement_reflns_used 4558
_cell_measurement_temperature 100(2)
_cell_measurement_theta_max 28.304
_cell_measurement_theta_min 2.221
_cell_volume 1849.0(2)
_computing_cell_refinement
;
SAINT (Bruker, 2017)
;
_computing_data_collection
;
APEX3 (Bruker, 2018)
;
_computing_data_reduction
;
SAINT (Bruker, 2017)
;
_computing_molecular_graphics
;
PLATON (Spek, 2020)
;
_computing_publication_material
;
SHELXL2014 (Sheldrick, 2015b) and PLATON (Spek, 2020)
;
_computing_structure_refinement
;
SHELXL2014 (Sheldrick, 2015b)
;
_computing_structure_solution
;
SHELXT2014 (Sheldrick, 2015a)
;
_diffrn_ambient_temperature 100(2)
_diffrn_measured_fraction_theta_full 0.999
_diffrn_measured_fraction_theta_max 0.999
_diffrn_measurement_device_type 'Bruker D8 Venture'
_diffrn_measurement_method '\f and \w scans'
_diffrn_radiation_monochromator 'multilayer mirror'
_diffrn_radiation_type MoK\a
_diffrn_radiation_wavelength 0.71073
_diffrn_reflns_av_R_equivalents 0.0411
_diffrn_reflns_av_unetI/netI 0.0176
_diffrn_reflns_limit_h_max 12
_diffrn_reflns_limit_h_min -12
_diffrn_reflns_limit_k_max 14
_diffrn_reflns_limit_k_min -14
_diffrn_reflns_limit_l_max 24
_diffrn_reflns_limit_l_min -24
_diffrn_reflns_number 54534
_diffrn_reflns_theta_full 25.242
_diffrn_reflns_theta_max 28.304
_diffrn_reflns_theta_min 2.221
_diffrn_source 'INCOATEC high brilliance microfocus sealed tube'
_diffrn_standards_decay_% 0
_diffrn_standards_interval_count 0
_diffrn_standards_interval_time 0
_diffrn_standards_number 0
_exptl_absorpt_coefficient_mu 2.236
_exptl_absorpt_correction_T_max 0.715
_exptl_absorpt_correction_T_min 0.595
_exptl_absorpt_correction_type multi-scan
_exptl_absorpt_process_details
;
(SADABS; Bruker, 2016)
;
_exptl_crystal_colour yellow
_exptl_crystal_density_diffrn 1.424
_exptl_crystal_description block
_exptl_crystal_F_000 808
_exptl_crystal_size_max 0.250
_exptl_crystal_size_mid 0.180
_exptl_crystal_size_min 0.150
_refine_diff_density_max 0.350
_refine_diff_density_min -0.420
_refine_ls_extinction_method none
_refine_ls_goodness_of_fit_ref 1.021
_refine_ls_hydrogen_treatment constr
_refine_ls_matrix_type full
_refine_ls_number_parameters 228
_refine_ls_number_reflns 4588
_refine_ls_number_restraints 0
_refine_ls_restrained_S_all 1.021
_refine_ls_R_factor_all 0.0277
_refine_ls_R_factor_gt 0.0223
_refine_ls_shift/su_max 0.003
_refine_ls_shift/su_mean 0.000
_refine_ls_structure_factor_coef Fsqd
_refine_ls_weighting_details 'w=1/[\s^2^(Fo^2^)+(0.0237P)^2^+1.0895P] where P=(Fo^2^+2Fc^2^)/3'
_refine_ls_weighting_scheme calc
_refine_ls_wR_factor_gt 0.0532
_refine_ls_wR_factor_ref 0.0558
_reflns_number_gt 4098
_reflns_number_total 4588
_reflns_threshold_expression 'I > 2\s(I)'
_cod_data_source_file sk3755sup1.cif
_cod_data_source_block V
_cod_original_sg_symbol_H-M 'P 21/n'
_cod_database_code 2022229
_shelx_space_group_comment
;
The symmetry employed for this shelxl refinement is uniquely defined
by the following loop, which should always be used as a source of
symmetry information in preference to the above space-group names.
They are only intended as comments.
;
_shelx_estimated_absorpt_t_min 0.605
_shelx_estimated_absorpt_t_max 0.730
_shelxl_version_number 2.014

loop_
_space_group_symop_operation_xyz
'x, y, z'
'-x+1/2, y+1/2, -z+1/2'
'-x, -y, -z'
'x-1/2, -y-1/2, z-1/2'

loop_
_atom_site_type_symbol
_atom_site_label
_atom_site_fract_x
_atom_site_fract_y
_atom_site_fract_z
_atom_site_U_iso_or_equiv
_atom_site_adp_type
_atom_site_calc_flag
_atom_site_occupancy
_atom_site_disorder_assembly
_atom_site_disorder_group
N N1 0.22794(12) 0.20653(11) 0.63602(6) 0.0186(2) Uani d 1 . .
C C2 0.36010(14) 0.19499(13) 0.61835(7) 0.0179(3) Uani d 1 . .
C C3 0.45699(14) 0.29687(13) 0.62494(7) 0.0161(2) Uani d 1 . .
C C4 0.41542(14) 0.41110(12) 0.65325(7) 0.0156(2) Uani d 1 . .
C C4A 0.27233(14) 0.42464(13) 0.67343(7) 0.0165(3) Uani d 1 . .
C C5 0.21593(15) 0.53906(14) 0.70002(8) 0.0211(3) Uani d 1 . .
H H5 0.2756 0.6092 0.7086 0.025 Uiso calc 1 . .
C C6 0.07589(16) 0.54916(15) 0.71338(8) 0.0249(3) Uani d 1 . .
H H6 0.0390 0.6264 0.7309 0.030 Uiso calc 1 . .
C C7 -0.01353(16) 0.44582(15) 0.70130(9) 0.0261(3) Uani d 1 . .
H H7 -0.1106 0.4540 0.7104 0.031 Uiso calc 1 . .
C C8 0.03799(15) 0.33360(14) 0.67658(8) 0.0225(3) Uani d 1 . .
H H8 -0.0232 0.2641 0.6692 0.027 Uiso calc 1 . .
C C8A 0.18202(14) 0.32044(13) 0.66196(7) 0.0172(3) Uani d 1 . .
C C21 0.40674(16) 0.06875(14) 0.59035(9) 0.0269(3) Uani d 1 . .
H H21A 0.3382 0.0044 0.6036 0.040 Uiso calc 1 . .
H H21B 0.4978 0.0475 0.6124 0.040 Uiso calc 1 . .
H H21C 0.4146 0.0721 0.5368 0.040 Uiso calc 1 . .
C C31 0.60558(14) 0.27447(13) 0.60265(7) 0.0181(3) Uani d 1 . .
O O31 0.70170(11) 0.25715(11) 0.64455(6) 0.0248(2) Uani d 1 . .
O O32 0.61517(11) 0.27338(11) 0.52926(5) 0.0241(2) Uani d 1 . .
C C32 0.75437(17) 0.25167(17) 0.49963(9) 0.0306(3) Uani d 1 . .
H H32A 0.7455 0.2142 0.4500 0.037 Uiso calc 1 . .
H H32B 0.8060 0.1914 0.5315 0.037 Uiso calc 1 . .
C C33 0.83439(18) 0.37338(18) 0.49542(9) 0.0339(4) Uani d 1 . .
H H33A 0.7802 0.4348 0.4666 0.051 Uiso calc 1 . .
H H33B 0.9241 0.3584 0.4718 0.051 Uiso calc 1 . .
H H33C 0.8510 0.4062 0.5451 0.051 Uiso calc 1 . .
C C41 0.51187(14) 0.51853(12) 0.66208(7) 0.0168(3) Uani d 1 . .
H H41 0.5177 0.5591 0.7086 0.020 Uiso calc 1 . .
C C42 0.59134(15) 0.56169(13) 0.60807(7) 0.0185(3) Uani d 1 . .
H H42 0.5825 0.5209 0.5618 0.022 Uiso calc 1 . .
C C421 0.69122(14) 0.66634(13) 0.61359(7) 0.0174(3) Uani d 1 . .
C C422 0.73110(15) 0.72094(13) 0.68058(7) 0.0189(3) Uani d 1 . .
H H422 0.6918 0.6908 0.7248 0.023 Uiso calc 1 . .
C C423 0.82710(14) 0.81836(13) 0.68316(7) 0.0188(3) Uani d 1 . .
H H423 0.8536 0.8552 0.7289 0.023 Uiso calc 1 . .
C C424 0.88435(14) 0.86183(12) 0.61828(7) 0.0176(3) Uani d 1 . .
Br Br42 1.02007(2) 0.99228(2) 0.62329(2) 0.02109(5) Uani d 1 . .
C C425 0.84705(16) 0.81022(14) 0.55109(8) 0.0235(3) Uani d 1 . .
H H425 0.8861 0.8412 0.5070 0.028 Uiso calc 1 . .
C C426 0.75115(16) 0.71199(14) 0.54958(8) 0.0235(3) Uani d 1 . .
H H426 0.7257 0.6750 0.5038 0.028 Uiso calc 1 . .

loop_
_atom_site_aniso_label
_atom_site_aniso_U_11
_atom_site_aniso_U_22
_atom_site_aniso_U_33
_atom_site_aniso_U_12
_atom_site_aniso_U_13
_atom_site_aniso_U_23
N1 0.0177(6) 0.0175(5) 0.0206(6) -0.0064(4) 0.0008(4) 0.0001(4)
C2 0.0191(7) 0.0169(6) 0.0178(6) -0.0046(5) 0.0003(5) -0.0006(5)
C3 0.0147(6) 0.0187(6) 0.0149(6) -0.0045(5) 0.0009(5) 0.0007(5)
C4 0.0158(6) 0.0170(6) 0.0138(6) -0.0049(5) -0.0018(5) 0.0018(5)
C4A 0.0160(6) 0.0180(6) 0.0156(6) -0.0034(5) -0.0003(5) 0.0008(5)
C5 0.0200(7) 0.0199(6) 0.0233(7) -0.0036(5) -0.0003(5) -0.0028(5)
C6 0.0212(7) 0.0262(7) 0.0274(7) 0.0023(6) -0.0001(6) -0.0064(6)
C7 0.0161(7) 0.0326(8) 0.0295(8) -0.0016(6) 0.0020(6) -0.0028(6)
C8 0.0159(7) 0.0265(7) 0.0251(7) -0.0070(5) 0.0008(5) -0.0011(6)
C8A 0.0155(6) 0.0195(6) 0.0167(6) -0.0045(5) 0.0007(5) 0.0012(5)
C21 0.0246(8) 0.0188(7) 0.0374(8) -0.0057(6) 0.0054(6) -0.0077(6)
C31 0.0179(6) 0.0169(6) 0.0194(6) -0.0048(5) 0.0019(5) -0.0020(5)
O31 0.0167(5) 0.0347(6) 0.0231(5) -0.0001(4) -0.0004(4) 0.0009(4)
O32 0.0202(5) 0.0344(6) 0.0178(5) -0.0032(4) 0.0034(4) -0.0043(4)
C32 0.0250(8) 0.0413(9) 0.0258(8) -0.0002(7) 0.0109(6) -0.0066(7)
C33 0.0262(8) 0.0466(10) 0.0293(8) -0.0023(7) 0.0084(7) 0.0050(7)
C41 0.0153(6) 0.0167(6) 0.0184(6) -0.0038(5) -0.0019(5) -0.0004(5)
C42 0.0202(7) 0.0185(6) 0.0165(6) -0.0070(5) -0.0027(5) -0.0003(5)
C421 0.0171(6) 0.0174(6) 0.0175(6) -0.0054(5) -0.0013(5) 0.0010(5)
C422 0.0201(7) 0.0206(6) 0.0162(6) -0.0066(5) 0.0028(5) -0.0002(5)
C423 0.0191(7) 0.0194(6) 0.0179(6) -0.0068(5) 0.0011(5) -0.0029(5)
C424 0.0160(6) 0.0158(6) 0.0211(6) -0.0069(5) 0.0003(5) 0.0003(5)
Br42 0.02136(8) 0.02079(8) 0.02118(7) -0.01179(5) 0.00231(5) -0.00103(5)
C425 0.0268(8) 0.0264(7) 0.0174(6) -0.0125(6) 0.0020(6) 0.0032(5)
C426 0.0286(8) 0.0261(7) 0.0158(6) -0.0132(6) -0.0015(5) -0.0004(5)

loop_
_atom_type_symbol
_atom_type_description
_atom_type_scat_dispersion_real
_atom_type_scat_dispersion_imag
_atom_type_scat_source
C C 0.0033 0.0016 'International Tables Vol C Tables 4.2.6.8 and 6.1.1.4'
H H 0.0000 0.0000 'International Tables Vol C Tables 4.2.6.8 and 6.1.1.4'
N N 0.0061 0.0033 'International Tables Vol C Tables 4.2.6.8 and 6.1.1.4'
O O 0.0106 0.0060 'International Tables Vol C Tables 4.2.6.8 and 6.1.1.4'
Br Br -0.2901 2.4595 'International Tables Vol C Tables 4.2.6.8 and 6.1.1.4'

loop_
_geom_angle_atom_site_label_1
_geom_angle_atom_site_label_2
_geom_angle_atom_site_label_3
_geom_angle_site_symmetry_1
_geom_angle_site_symmetry_3
_geom_angle
_geom_angle_publ_flag
C2 N1 C8A . . 118.72(12) ?
N1 C2 C3 . . 122.30(13) ?
N1 C2 C21 . . 117.24(12) ?
C3 C2 C21 . . 120.46(12) ?
C4 C3 C2 . . 120.41(12) ?
C4 C3 C31 . . 121.32(12) ?
C2 C3 C31 . . 118.24(12) ?
C3 C4 C4A . . 117.88(12) ?
C3 C4 C41 . . 122.47(12) ?
C4A C4 C41 . . 119.64(12) ?
C8A C4A C5 . . 118.96(12) ?
C8A C4A C4 . . 117.89(12) ?
C5 C4A C4 . . 123.04(12) ?
C6 C5 C4A . . 120.45(13) ?
C6 C5 H5 . . 119.8 ?
C4A C5 H5 . . 119.8 ?
C5 C6 C7 . . 120.38(14) ?
C5 C6 H6 . . 119.8 ?
C7 C6 H6 . . 119.8 ?
C8 C7 C6 . . 120.58(14) ?
C8 C7 H7 . . 119.7 ?
C6 C7 H7 . . 119.7 ?
C7 C8 C8A . . 120.35(13) ?
C7 C8 H8 . . 119.8 ?
C8A C8 H8 . . 119.8 ?
N1 C8A C8 . . 118.03(12) ?
N1 C8A C4A . . 122.69(12) ?
C8 C8A C4A . . 119.27(13) ?
C2 C21 H21A . . 109.5 ?
C2 C21 H21B . . 109.5 ?
H21A C21 H21B . . 109.5 ?
C2 C21 H21C . . 109.5 ?
H21A C21 H21C . . 109.5 ?
H21B C21 H21C . . 109.5 ?
O31 C31 O32 . . 124.62(13) ?
O31 C31 C3 . . 124.83(12) ?
O32 C31 C3 . . 110.53(12) ?
C31 O32 C32 . . 116.51(12) ?
O32 C32 C33 . . 110.54(13) ?
O32 C32 H32A . . 109.5 ?
C33 C32 H32A . . 109.5 ?
O32 C32 H32B . . 109.5 ?
C33 C32 H32B . . 109.5 ?
H32A C32 H32B . . 108.1 ?
C32 C33 H33A . . 109.5 ?
C32 C33 H33B . . 109.5 ?
H33A C33 H33B . . 109.5 ?
C32 C33 H33C . . 109.5 ?
H33A C33 H33C . . 109.5 ?
H33B C33 H33C . . 109.5 ?
C42 C41 C4 . . 123.28(12) ?
C42 C41 H41 . . 118.4 ?
C4 C41 H41 . . 118.4 ?
C41 C42 C421 . . 126.00(13) ?
C41 C42 H42 . . 117.0 ?
C421 C42 H42 . . 117.0 ?
C426 C421 C422 . . 118.37(12) ?
C426 C421 C42 . . 118.82(12) ?
C422 C421 C42 . . 122.80(12) ?
C423 C422 C421 . . 120.74(12) ?
C423 C422 H422 . . 119.6 ?
C421 C422 H422 . . 119.6 ?
C422 C423 C424 . . 119.36(12) ?
C422 C423 H423 . . 120.3 ?
C424 C423 H423 . . 120.3 ?
C425 C424 C423 . . 121.43(12) ?
C425 C424 Br42 . . 119.86(10) ?
C423 C424 Br42 . . 118.69(10) ?
C424 C425 C426 . . 118.42(13) ?
C424 C425 H425 . . 120.8 ?
C426 C425 H425 . . 120.8 ?
C425 C426 C421 . . 121.67(13) ?
C425 C426 H426 . . 119.2 ?
C421 C426 H426 . . 119.2 ?

loop_
_geom_bond_atom_site_label_1
_geom_bond_atom_site_label_2
_geom_bond_site_symmetry_2
_geom_bond_distance
_geom_bond_publ_flag
N1 C2 . 1.3160(18) ?
N1 C8A . 1.3725(18) ?
C2 C3 . 1.4282(18) ?
C2 C21 . 1.5038(19) ?
C3 C4 . 1.3784(19) ?
C3 C31 . 1.5042(19) ?
C4 C4A . 1.4309(18) ?
C4 C41 . 1.4741(18) ?
C4A C8A . 1.4168(18) ?
C4A C5 . 1.4173(19) ?
C5 C6 . 1.370(2) ?
C5 H5 . 0.9500 ?
C6 C7 . 1.406(2) ?
C6 H6 . 0.9500 ?
C7 C8 . 1.368(2) ?
C7 H7 . 0.9500 ?
C8 C8A . 1.4152(19) ?
C8 H8 . 0.9500 ?
C21 H21A . 0.9800 ?
C21 H21B . 0.9800 ?
C21 H21C . 0.9800 ?
C31 O31 . 1.1997(17) ?
C31 O32 . 1.3409(17) ?
O32 C32 . 1.4638(17) ?
C32 C33 . 1.504(2) ?
C32 H32A . 0.9900 ?
C32 H32B . 0.9900 ?
C33 H33A . 0.9800 ?
C33 H33B . 0.9800 ?
C33 H33C . 0.9800 ?
C41 C42 . 1.3341(19) ?
C41 H41 . 0.9500 ?
C42 C421 . 1.4676(18) ?
C42 H42 . 0.9500 ?
C421 C426 . 1.3942(19) ?
C421 C422 . 1.3977(18) ?
C422 C423 . 1.3834(18) ?
C422 H422 . 0.9500 ?
C423 C424 . 1.3891(18) ?
C423 H423 . 0.9500 ?
C424 C425 . 1.3820(19) ?
C424 Br42 . 1.8996(13) ?
C425 C426 . 1.3889(19) ?
C425 H425 . 0.9500 ?
C426 H426 . 0.9500 ?

loop_
_geom_hbond_atom_site_label_D
_geom_hbond_atom_site_label_H
_geom_hbond_atom_site_label_A
_geom_hbond_site_symmetry_A
_geom_hbond_distance_DH
_geom_hbond_distance_HA
_geom_hbond_distance_DA
_geom_hbond_angle_DHA
_geom_hbond_publ_flag
C423 H423 O31 2_656 0.95 2.59 3.2197(17) 124 no
C426 H426 Cg1 3_666 0.95 2.74 3.5961(16) 151 no

loop_
_geom_torsion_atom_site_label_1
_geom_torsion_atom_site_label_2
_geom_torsion_atom_site_label_3
_geom_torsion_atom_site_label_4
_geom_torsion_site_symmetry_1
_geom_torsion_site_symmetry_2
_geom_torsion_site_symmetry_3
_geom_torsion_site_symmetry_4
_geom_torsion
_geom_torsion_publ_flag
C8A N1 C2 C3 . . . . -0.3(2) ?
C8A N1 C2 C21 . . . . 179.82(13) ?
N1 C2 C3 C4 . . . . 2.6(2) ?
C21 C2 C3 C4 . . . . -177.51(13) ?
N1 C2 C3 C31 . . . . -179.45(12) ?
C21 C2 C3 C31 . . . . 0.46(19) ?
C2 C3 C4 C4A . . . . -1.82(19) ?
C31 C3 C4 C4A . . . . -179.73(12) ?
C2 C3 C4 C41 . . . . 179.17(12) ?
C31 C3 C4 C41 . . . . 1.3(2) ?
C3 C4 C4A C8A . . . . -0.97(18) ?
C41 C4 C4A C8A . . . . 178.07(12) ?
C3 C4 C4A C5 . . . . -177.12(13) ?
C41 C4 C4A C5 . . . . 1.9(2) ?
C8A C4A C5 C6 . . . . -0.9(2) ?
C4 C4A C5 C6 . . . . 175.18(13) ?
C4A C5 C6 C7 . . . . 0.4(2) ?
C5 C6 C7 C8 . . . . 0.5(2) ?
C6 C7 C8 C8A . . . . -0.8(2) ?
C2 N1 C8A C8 . . . . 176.31(13) ?
C2 N1 C8A C4A . . . . -2.7(2) ?
C7 C8 C8A N1 . . . . -178.88(14) ?
C7 C8 C8A C4A . . . . 0.2(2) ?
C5 C4A C8A N1 . . . . 179.67(13) ?
C4 C4A C8A N1 . . . . 3.4(2) ?
C5 C4A C8A C8 . . . . 0.6(2) ?
C4 C4A C8A C8 . . . . -175.68(12) ?
C4 C3 C31 O31 . . . . 75.39(19) ?
C2 C3 C31 O31 . . . . -102.56(17) ?
C4 C3 C31 O32 . . . . -106.17(14) ?
C2 C3 C31 O32 . . . . 75.88(15) ?
O31 C31 O32 C32 . . . . -1.2(2) ?
C3 C31 O32 C32 . . . . -179.65(12) ?
C31 O32 C32 C33 . . . . -85.21(17) ?
C3 C4 C41 C42 . . . . 51.4(2) ?
C4A C4 C41 C42 . . . . -127.57(15) ?
C4 C41 C42 C421 . . . . -178.74(13) ?
C41 C42 C421 C426 . . . . -170.67(15) ?
C41 C42 C421 C422 . . . . 10.6(2) ?
C426 C421 C422 C423 . . . . 0.4(2) ?
C42 C421 C422 C423 . . . . 179.12(13) ?
C421 C422 C423 C424 . . . . -0.1(2) ?
C422 C423 C424 C425 . . . . 0.3(2) ?
C422 C423 C424 Br42 . . . . -178.17(11) ?
C423 C424 C425 C426 . . . . -0.7(2) ?
Br42 C424 C425 C426 . . . . 177.77(12) ?
C424 C425 C426 C421 . . . . 0.9(2) ?
C422 C421 C426 C425 . . . . -0.8(2) ?
C42 C421 C426 C425 . . . . -179.57(14) ?

_cod_database_fobs_code 2022229
